data_7116766
loop_
_publ_author_name
'Yun Ji Park'
'Ellen M. Matson'
'Mark J. Nilges'
'Alison R. Fout'

_publ_section_title
;
 Exploring Mn-O bonding in the context of an electronically flexible
 secondary coordination sphere: synthesis of a Mn(III)-oxo
;
_journal_name_full Chem.Commun.
_journal_page_first 5310
_journal_paper_doi 10.1039/C4cc08603A
_journal_volume 51
_journal_year 2015
_chemical_formula_moiety 'C37 H51 F3 Mn N7 O3 S, C F3 O3 S, C4 H8 O'
_chemical_formula_sum 'C42 H59 F6 Mn N7 O7 S2'
_chemical_formula_weight 1007.02
_chemical_name_systematic
; 
? 
;
_chemical_properties_physical 'Air-sensitive, Moisture-sensitive, Oxygen-sensitive'
_space_group_crystal_system orthorhombic
_space_group_IT_number 19
_space_group_name_Hall 'P 2ac 2ab'
_space_group_name_H-M_alt 'P 21 21 21'
_symmetry_cell_setting orthorhombic
_symmetry_space_group_name_Hall 'P 2ac 2ab'
_symmetry_space_group_name_H-M 'P 21 21 21'
_atom_sites_solution_hydrogens mixed
_audit_creation_method SHELXL-2014
_audit_update_record
;
2014-10-24 deposited with the CCDC.
2015-03-02 downloaded from the CCDC.
;
_cell_angle_alpha 90
_cell_angle_beta 90
_cell_angle_gamma 90
_cell_formula_units_Z 4
_cell_length_a 10.6932(11)
_cell_length_b 16.2784(17)
_cell_length_c 27.670(3)
_cell_measurement_reflns_used 9001
_cell_measurement_temperature 171(2)
_cell_measurement_theta_max 27.09
_cell_measurement_theta_min 2.39
_cell_volume 4816.5(9)
_computing_cell_refinement 'SAINT V8.34A (Bruker, 2005)'
_computing_data_collection 'APEX2 V2013.10-0 (Bruker, 2013)'
_computing_data_reduction
; 
SAINT V8.34A, XPREP v2013/3, SADABS V2012/1, TWINABS V2012/1 
(Bruker, 2012 & 2013) 
;
_computing_molecular_graphics
; 
SHELXTL v2013-4 (Bruker, 2013), CrystalMaker v2.7.3 (CrystalMaker, 1994) 
;
_computing_publication_material 'XCIF V2013-1 (Bruker, 2013)'
_computing_structure_refinement 'SHELX-2013-4 (Sheldrick, 2013)'
_computing_structure_solution 'SHELX-2013-4 (Sheldrick, 2013)'
_diffrn_ambient_temperature 171(2)
_diffrn_measured_fraction_theta_full 1.000
_diffrn_measured_fraction_theta_max 0.999
_diffrn_measurement_device 'Bruker Kappa/ApexII CCD'
_diffrn_measurement_method 'profile data from \f and \w scans'
_diffrn_radiation_monochromator graphite
_diffrn_radiation_source 'fine-focus sealed tube'
_diffrn_radiation_type MoK\a
_diffrn_radiation_wavelength 0.71073
_diffrn_radiation_wavelength_id cm90c
_diffrn_reflns_av_R_equivalents 0.0341
_diffrn_reflns_av_unetI/netI 0.0223
_diffrn_reflns_Laue_measured_fraction_full 1.000
_diffrn_reflns_Laue_measured_fraction_max 0.999
_diffrn_reflns_limit_h_max 13
_diffrn_reflns_limit_h_min -13
_diffrn_reflns_limit_k_max 20
_diffrn_reflns_limit_k_min -20
_diffrn_reflns_limit_l_max 35
_diffrn_reflns_limit_l_min -35
_diffrn_reflns_number 10636
_diffrn_reflns_point_group_measured_fraction_full 1.000
_diffrn_reflns_point_group_measured_fraction_max 0.998
_diffrn_reflns_theta_full 25.242
_diffrn_reflns_theta_max 27.126
_diffrn_reflns_theta_min 1.451
_exptl_absorpt_coefficient_mu 0.438
_exptl_absorpt_correction_T_max 0.9985
_exptl_absorpt_correction_T_min 0.8651
_exptl_absorpt_correction_type integration
_exptl_absorpt_process_details 'SHELXTL/XPREP V2013/3 (Bruker, 2013)'
_exptl_crystal_colour yellow
_exptl_crystal_density_diffrn 1.389
_exptl_crystal_density_meas 'not measured'
_exptl_crystal_density_method 'not measured'
_exptl_crystal_description prism
_exptl_crystal_F_000 2108
_exptl_crystal_id cm90c
_exptl_crystal_preparation
; 
The data crystal was mounted using oil (Parantone-N, Exxon) to a 
0.3 mm cryo-loop (Hampton Research) with the (-1, 4, 4) scattering 
planes roughly normal to the spindle axis. 
;
_exptl_crystal_size_max 0.538
_exptl_crystal_size_mid 0.495
_exptl_crystal_size_min 0.42
_refine_diff_density_max 0.283
_refine_diff_density_min -0.268
_refine_diff_density_rms 0.038
_refine_ls_abs_structure_details
; 
 Flack x determined using 4369 quotients [(I+)-(I-)]/[(I+)+(I-)] 
 (Parsons, Flack and Wagner, Acta Cryst. B69 (2013) 249-259). 
;
_refine_ls_abs_structure_Flack 0.002(4)
_refine_ls_extinction_method none
_refine_ls_goodness_of_fit_ref 1.018
_refine_ls_hydrogen_treatment mixed
_refine_ls_matrix_type full
_refine_ls_number_parameters 698
_refine_ls_number_reflns 10636
_refine_ls_number_restraints 353
_refine_ls_restrained_S_all 1.025
_refine_ls_R_factor_all 0.0291
_refine_ls_R_factor_gt 0.0268
_refine_ls_shift/su_max 0.001
_refine_ls_shift/su_mean 0.000
_refine_ls_structure_factor_coef Fsqd
_refine_ls_weighting_details 'w=1/[\s^2^(Fo^2^)+(0.0382P)^2^+0.9507P] where P=(Fo^2^+2Fc^2^)/3'
_refine_ls_weighting_scheme calc
_refine_ls_wR_factor_gt 0.0677
_refine_ls_wR_factor_ref 0.0693
_reflns_Friedel_coverage 0.803
_reflns_Friedel_fraction_full 1.000
_reflns_Friedel_fraction_max 0.997
_reflns_number_gt 10080
_reflns_number_total 10636
_reflns_threshold_expression 'I > 2\s(I)'
_cod_data_source_file c4cc08603a2.cif
_cod_data_source_block cm90cas
_cod_depositor_comments
;
The following automatic conversions were performed:

'_symmetry_cell_setting' value 'Orthorhombic' changed to
'orthorhombic' according to the built-in table from CIF Core
dictionary named 'cif_core.dic' version 2.4.1 from 2010-06-29.

Automatic conversion script
Id: cif_fix_values 2827 2014-09-09 07:05:25Z andrius 
;
_cod_original_cell_volume 4816.4(9)
_cod_original_sg_symbol_H-M 'P2(1)2(1)2(1) '
_cod_database_code 7116766
_shelx_space_group_comment
; 
The symmetry employed for this shelxl refinement is uniquely defined 
by the following loop, which should always be used as a source of 
symmetry information in preference to the above space-group names. 
They are only intended as comments. 
;
_shelx_estimated_absorpt_t_min 0.798
_shelx_estimated_absorpt_t_max 0.837
_shelxl_version_number 2014-3

loop_
_space_group_symop_operation_xyz
'x, y, z'
'-x+1/2, -y, z+1/2'
'-x, y+1/2, -z+1/2'
'x+1/2, -y+1/2, -z'

loop_
_atom_site_label
_atom_site_type_symbol
_atom_site_fract_x
_atom_site_fract_y
_atom_site_fract_z
_atom_site_U_iso_or_equiv
_atom_site_adp_type
_atom_site_occupancy
_atom_site_site_symmetry_order
_atom_site_calc_flag
_atom_site_refinement_flags_posn
_atom_site_refinement_flags_adp
_atom_site_refinement_flags_occupancy
_atom_site_disorder_assembly
_atom_site_disorder_group
Mn1 Mn 0.81746(3) 0.59432(2) 0.86698(2) 0.02113(7) Uani 1 1 d . . . . .
N1 N 0.60030(16) 0.58700(11) 0.85754(6) 0.0247(4) Uani 1 1 d . . . . .
N2 N 0.78866(16) 0.59014(12) 0.79121(6) 0.0256(3) Uani 1 1 d . . . . .
N3 N 0.75941(17) 0.71340(11) 0.89007(7) 0.0248(4) Uani 1 1 d . . . . .
N4 N 0.76589(17) 0.48318(11) 0.90379(6) 0.0240(4) Uani 1 1 d . . . . .
N5 N 1.05912(19) 0.66103(12) 0.72313(8) 0.0315(4) Uani 1 1 d . . . . .
H5 H 1.049(3) 0.6417(19) 0.6937(12) 0.047 Uiso 1 1 d . U . . .
N6 N 0.99830(19) 0.85861(12) 0.93002(8) 0.0321(4) Uani 1 1 d . . . . .
H6 H 0.955(3) 0.903(2) 0.9376(11) 0.048 Uiso 1 1 d . U . . .
N7 N 1.00840(19) 0.32750(12) 0.92338(7) 0.0287(4) Uani 1 1 d D . . . .
H7 H 0.966(3) 0.2871(19) 0.9341(11) 0.043 Uiso 1 1 d . U . . .
C20 C 0.5764(2) 0.54291(14) 0.81172(8) 0.0281(4) Uani 1 1 d . . . . .
H20A H 0.4943 0.5597 0.7985 0.034 Uiso 1 1 calc R U . . .
H20B H 0.5740 0.4830 0.8178 0.034 Uiso 1 1 calc R U . . .
C21 C 0.6782(2) 0.56229(13) 0.77558(8) 0.0274(4) Uani 1 1 d . . . . .
C22 C 0.6782(3) 0.55282(16) 0.72483(8) 0.0372(5) Uani 1 1 d . . . . .
H22A H 0.6110 0.5337 0.7054 0.045 Uiso 1 1 calc R U . . .
C23 C 0.7949(2) 0.57682(14) 0.70895(8) 0.0359(5) Uani 1 1 d . . . . .
H23A H 0.8237 0.5771 0.6765 0.043 Uiso 1 1 calc R U . . .
C24 C 0.8630(2) 0.60085(14) 0.75018(7) 0.0285(4) Uani 1 1 d . . . . .
C25 C 0.9754(2) 0.64330(13) 0.75591(8) 0.0291(5) Uani 1 1 d . . . . .
H25A H 0.9934 0.6617 0.7877 0.035 Uiso 1 1 calc R U . . .
C30 C 0.5539(2) 0.67244(14) 0.85648(8) 0.0292(5) Uani 1 1 d . . . . .
H30A H 0.4675 0.6742 0.8693 0.035 Uiso 1 1 calc R U . . .
H30B H 0.5519 0.6923 0.8227 0.035 Uiso 1 1 calc R U . . .
C31 C 0.6360(2) 0.72770(13) 0.88608(8) 0.0267(4) Uani 1 1 d . . . . .
C32 C 0.6041(2) 0.80448(14) 0.90668(9) 0.0352(5) Uani 1 1 d . . . . .
H32A H 0.5227 0.8274 0.9092 0.042 Uiso 1 1 calc R U . . .
C33 C 0.7141(2) 0.83941(14) 0.92240(9) 0.0338(5) Uani 1 1 d . . . . .
H33A H 0.7233 0.8916 0.9374 0.041 Uiso 1 1 calc R U . . .
C34 C 0.8100(2) 0.78316(13) 0.91202(7) 0.0267(4) Uani 1 1 d . . . . .
C35 C 0.9398(2) 0.79265(13) 0.91549(8) 0.0276(4) Uani 1 1 d . . . . .
H35A H 0.9899 0.7470 0.9064 0.033 Uiso 1 1 calc R U . . .
C40 C 0.5532(2) 0.54124(14) 0.89988(8) 0.0272(4) Uani 1 1 d . . . . .
H40A H 0.4702 0.5174 0.8924 0.033 Uiso 1 1 calc R U . . .
H40B H 0.5437 0.5790 0.9277 0.033 Uiso 1 1 calc R U . . .
C41 C 0.6432(2) 0.47389(13) 0.91251(7) 0.0258(4) Uani 1 1 d . . . . .
C42 C 0.6168(2) 0.39692(15) 0.93338(9) 0.0359(5) Uani 1 1 d . . . . .
H42A H 0.5372 0.3770 0.9432 0.043 Uiso 1 1 calc R U . . .
C43 C 0.7294(2) 0.35625(15) 0.93678(9) 0.0336(5) Uani 1 1 d . . . . .
H43A H 0.7424 0.3025 0.9491 0.040 Uiso 1 1 calc R U . . .
C44 C 0.8213(2) 0.40933(13) 0.91857(7) 0.0258(4) Uani 1 1 d . . . . .
C45 C 0.9493(2) 0.39602(14) 0.91303(8) 0.0267(4) Uani 1 1 d . . . . .
H45A H 0.9978 0.4402 0.9007 0.032 Uiso 1 1 calc R U . . .
C50 C 1.1628(2) 0.71809(14) 0.73275(8) 0.0324(5) Uani 1 1 d . . . . .
H50A H 1.1498 0.7423 0.7656 0.039 Uiso 1 1 calc R U . . .
C51 C 1.2890(2) 0.67461(16) 0.73256(10) 0.0396(6) Uani 1 1 d . . . . .
H51A H 1.3014 0.6467 0.7011 0.048 Uiso 1 1 calc R U . . .
H51B H 1.2905 0.6323 0.7583 0.048 Uiso 1 1 calc R U . . .
C52 C 1.3946(3) 0.73605(18) 0.74093(11) 0.0470(7) Uani 1 1 d . . . . .
H52A H 1.4759 0.7074 0.7382 0.056 Uiso 1 1 calc R U . . .
H52B H 1.3880 0.7584 0.7741 0.056 Uiso 1 1 calc R U . . .
C53 C 1.3906(3) 0.80686(19) 0.70473(11) 0.0473(7) Uani 1 1 d . . . . .
H53A H 1.4566 0.8472 0.7128 0.057 Uiso 1 1 calc R U . . .
H53B H 1.4075 0.7856 0.6719 0.057 Uiso 1 1 calc R U . . .
C54 C 1.2637(3) 0.84902(17) 0.70553(11) 0.0436(6) Uani 1 1 d . . . . .
H54A H 1.2617 0.8927 0.6806 0.052 Uiso 1 1 calc R U . . .
H54B H 1.2507 0.8752 0.7374 0.052 Uiso 1 1 calc R U . . .
C55 C 1.1584(2) 0.78778(15) 0.69595(9) 0.0358(5) Uani 1 1 d . . . . .
H55A H 1.0767 0.8162 0.6980 0.043 Uiso 1 1 calc R U . . .
H55B H 1.1671 0.7651 0.6629 0.043 Uiso 1 1 calc R U . . .
C60 C 1.1354(2) 0.86645(14) 0.93171(8) 0.0293(5) Uani 1 1 d . . . . .
H60A H 1.1735 0.8158 0.9175 0.035 Uiso 1 1 calc R U . . .
C61 C 1.1765(2) 0.94070(17) 0.90177(10) 0.0406(6) Uani 1 1 d . . . . .
H61A H 1.1346 0.9908 0.9141 0.049 Uiso 1 1 calc R U . . .
H61B H 1.1511 0.9328 0.8677 0.049 Uiso 1 1 calc R U . . .
C62 C 1.3188(3) 0.95180(18) 0.90451(10) 0.0447(6) Uani 1 1 d . . . . .
H62A H 1.3600 0.9047 0.8885 0.054 Uiso 1 1 calc R U . . .
H62B H 1.3426 1.0023 0.8868 0.054 Uiso 1 1 calc R U . . .
C63 C 1.3646(3) 0.95784(18) 0.95616(11) 0.0466(6) Uani 1 1 d . . . . .
H63A H 1.3327 1.0092 0.9709 0.056 Uiso 1 1 calc R U . . .
H63B H 1.4571 0.9602 0.9564 0.056 Uiso 1 1 calc R U . . .
C64 C 1.3214(3) 0.88496(18) 0.98607(9) 0.0432(6) Uani 1 1 d . . . . .
H64A H 1.3475 0.8928 1.0201 0.052 Uiso 1 1 calc R U . . .
H64B H 1.3619 0.8343 0.9739 0.052 Uiso 1 1 calc R U . . .
C65 C 1.1793(3) 0.87495(16) 0.98386(8) 0.0374(5) Uani 1 1 d . . . . .
H65A H 1.1544 0.8256 1.0024 0.045 Uiso 1 1 calc R U . . .
H65B H 1.1388 0.9233 0.9989 0.045 Uiso 1 1 calc R U . . .
C70 C 1.1443(11) 0.3159(14) 0.9193(6) 0.029(3) Uani 0.299(13) 1 d D U P A 1
H70A H 1.1874 0.3632 0.9352 0.035 Uiso 0.299(13) 1 calc R U P A 1
C71 C 1.1800(11) 0.3146(11) 0.8658(5) 0.044(2) Uani 0.299(13) 1 d D U P A 1
H71A H 1.1538 0.3665 0.8502 0.053 Uiso 0.299(13) 1 calc R U P A 1
H71B H 1.1368 0.2686 0.8494 0.053 Uiso 0.299(13) 1 calc R U P A 1
C72 C 1.3218(11) 0.3041(11) 0.8610(5) 0.052(3) Uani 0.299(13) 1 d D U P A 1
H72A H 1.3440 0.2998 0.8264 0.062 Uiso 0.299(13) 1 calc R U P A 1
H72B H 1.3640 0.3533 0.8743 0.062 Uiso 0.299(13) 1 calc R U P A 1
C73 C 1.3683(14) 0.2289(10) 0.8872(5) 0.047(3) Uani 0.299(13) 1 d D U P A 1
H73A H 1.3371 0.1792 0.8704 0.056 Uiso 0.299(13) 1 calc R U P A 1
H73B H 1.4608 0.2278 0.8859 0.056 Uiso 0.299(13) 1 calc R U P A 1
C74 C 1.3270(19) 0.2261(17) 0.9393(6) 0.043(3) Uani 0.299(13) 1 d D U P A 1
H74A H 1.3697 0.2703 0.9575 0.051 Uiso 0.299(13) 1 calc R U P A 1
H74B H 1.3518 0.1728 0.9536 0.051 Uiso 0.299(13) 1 calc R U P A 1
C75 C 1.1850(17) 0.2368(10) 0.9439(6) 0.040(3) Uani 0.299(13) 1 d D U P A 1
H75A H 1.1420 0.1895 0.9287 0.048 Uiso 0.299(13) 1 calc R U P A 1
H75B H 1.1613 0.2384 0.9784 0.048 Uiso 0.299(13) 1 calc R U P A 1
C70B C 1.1427(5) 0.3142(5) 0.9150(3) 0.0293(14) Uani 0.701(13) 1 d D U P A 2
H70B H 1.1872 0.3678 0.9186 0.035 Uiso 0.701(13) 1 calc R U P A 2
C71B C 1.1663(5) 0.2814(5) 0.8644(2) 0.0427(13) Uani 0.701(13) 1 d D U P A 2
H71C H 1.1395 0.3226 0.8403 0.051 Uiso 0.701(13) 1 calc R U P A 2
H71D H 1.1166 0.2308 0.8593 0.051 Uiso 0.701(13) 1 calc R U P A 2
C72B C 1.3059(5) 0.2623(5) 0.85761(19) 0.0548(15) Uani 0.701(13) 1 d D U P A 2
H72C H 1.3196 0.2389 0.8250 0.066 Uiso 0.701(13) 1 calc R U P A 2
H72D H 1.3548 0.3137 0.8601 0.066 Uiso 0.701(13) 1 calc R U P A 2
C73B C 1.3509(6) 0.2018(5) 0.8956(3) 0.0512(15) Uani 0.701(13) 1 d D U P A 2
H73C H 1.3061 0.1490 0.8917 0.061 Uiso 0.701(13) 1 calc R U P A 2
H73D H 1.4414 0.1913 0.8910 0.061 Uiso 0.701(13) 1 calc R U P A 2
C74B C 1.3285(8) 0.2348(7) 0.9462(2) 0.0406(16) Uani 0.701(13) 1 d D U P A 2
H74C H 1.3794 0.2849 0.9511 0.049 Uiso 0.701(13) 1 calc R U P A 2
H74D H 1.3551 0.1934 0.9702 0.049 Uiso 0.701(13) 1 calc R U P A 2
C75B C 1.1908(7) 0.2552(4) 0.9537(2) 0.0332(12) Uani 0.701(13) 1 d D U P A 2
H75C H 1.1795 0.2803 0.9859 0.040 Uiso 0.701(13) 1 calc R U P A 2
H75D H 1.1412 0.2038 0.9526 0.040 Uiso 0.701(13) 1 calc R U P A 2
S1 S 1.15085(5) 0.59944(4) 0.87793(2) 0.02947(12) Uani 1 1 d . . . . .
O1 O 1.01571(15) 0.58867(12) 0.87831(6) 0.0399(4) Uani 1 1 d . . . . .
O2 O 1.1875(2) 0.67867(13) 0.86083(7) 0.0542(5) Uani 1 1 d . . . . .
O3 O 1.2174(2) 0.53006(15) 0.86037(8) 0.0620(6) Uani 1 1 d . . . . .
C1 C 1.1860(2) 0.60194(16) 0.94268(9) 0.0365(5) Uani 1 1 d . . . . .
F1 F 1.30499(16) 0.61872(15) 0.95046(7) 0.0726(6) Uani 1 1 d . . . . .
F2 F 1.11989(17) 0.65982(11) 0.96473(6) 0.0532(4) Uani 1 1 d . . . . .
F3 F 1.1581(2) 0.53193(12) 0.96359(7) 0.0760(7) Uani 1 1 d . . . . .
S2 S 0.12577(5) 0.59474(4) 0.57557(2) 0.03099(12) Uani 1 1 d . . . . .
O4 O 0.10713(18) 0.66875(10) 0.54782(7) 0.0428(4) Uani 1 1 d . . . . .
O5 O 0.07396(19) 0.59624(14) 0.62368(7) 0.0512(5) Uani 1 1 d . . . . .
O6 O 0.10459(18) 0.51974(10) 0.54903(7) 0.0392(4) Uani 1 1 d . . . . .
C2 C 0.2942(2) 0.59481(18) 0.58540(11) 0.0453(6) Uani 1 1 d . . . . .
F4 F 0.3306(2) 0.53336(13) 0.61367(8) 0.0747(6) Uani 1 1 d . . . . .
F5 F 0.35645(16) 0.58799(14) 0.54394(7) 0.0691(5) Uani 1 1 d . . . . .
F6 F 0.33050(17) 0.66426(11) 0.60659(8) 0.0606(5) Uani 1 1 d . . . . .
O80 O 0.9071(5) 0.8222(3) 0.7798(3) 0.0733(14) Uani 0.750(9) 1 d D U P B 1
C81 C 0.9393(5) 0.9038(4) 0.7898(3) 0.0700(15) Uani 0.750(9) 1 d D U P B 1
H81A H 1.0230 0.9168 0.7765 0.084 Uiso 0.750(9) 1 calc R U P B 1
H81B H 0.9403 0.9137 0.8251 0.084 Uiso 0.750(9) 1 calc R U P B 1
C82 C 0.8394(6) 0.9557(3) 0.7655(3) 0.0746(16) Uani 0.750(9) 1 d D U P B 1
H82A H 0.8192 1.0043 0.7855 0.090 Uiso 0.750(9) 1 calc R U P B 1
H82B H 0.8682 0.9746 0.7334 0.090 Uiso 0.750(9) 1 calc R U P B 1
C83 C 0.7295(5) 0.9021(3) 0.7606(3) 0.0677(14) Uani 0.750(9) 1 d D U P B 1
H83A H 0.6994 0.9011 0.7268 0.081 Uiso 0.750(9) 1 calc R U P B 1
H83B H 0.6607 0.9210 0.7819 0.081 Uiso 0.750(9) 1 calc R U P B 1
C84 C 0.7752(7) 0.8194(4) 0.7757(7) 0.0581(15) Uani 0.750(9) 1 d D U P B 1
H84A H 0.7378 0.8041 0.8072 0.070 Uiso 0.750(9) 1 calc R U P B 1
H84B H 0.7504 0.7777 0.7515 0.070 Uiso 0.750(9) 1 calc R U P B 1
O80B O 0.9019(16) 0.8252(9) 0.7589(5) 0.060(3) Uani 0.250(9) 1 d D U P B 2
C81B C 0.9362(16) 0.9076(11) 0.7672(8) 0.073(3) Uani 0.250(9) 1 d D U P B 2
H81C H 1.0137 0.9105 0.7867 0.088 Uiso 0.250(9) 1 calc R U P B 2
H81D H 0.9502 0.9366 0.7363 0.088 Uiso 0.250(9) 1 calc R U P B 2
C82B C 0.8282(16) 0.9452(10) 0.7943(8) 0.081(3) Uani 0.250(9) 1 d D U P B 2
H82C H 0.8113 1.0016 0.7825 0.098 Uiso 0.250(9) 1 calc R U P B 2
H82D H 0.8463 0.9476 0.8293 0.098 Uiso 0.250(9) 1 calc R U P B 2
C83B C 0.7205(14) 0.8909(10) 0.7846(8) 0.068(3) Uani 0.250(9) 1 d D U P B 2
H83C H 0.6738 0.9090 0.7556 0.082 Uiso 0.250(9) 1 calc R U P B 2
H83D H 0.6628 0.8891 0.8126 0.082 Uiso 0.250(9) 1 calc R U P B 2
C84B C 0.781(2) 0.8096(10) 0.777(2) 0.060(3) Uani 0.250(9) 1 d D U P B 2
H84C H 0.7856 0.7784 0.8072 0.072 Uiso 0.250(9) 1 calc R U P B 2
H84D H 0.7328 0.7770 0.7528 0.072 Uiso 0.250(9) 1 calc R U P B 2

loop_
_atom_site_aniso_label
_atom_site_aniso_U_11
_atom_site_aniso_U_22
_atom_site_aniso_U_33
_atom_site_aniso_U_23
_atom_site_aniso_U_13
_atom_site_aniso_U_12
Mn1 0.01984(14) 0.01984(13) 0.02369(14) 0.00079(12) -0.00068(11) 0.00162(12)
N1 0.0226(8) 0.0252(9) 0.0263(8) 0.0013(7) -0.0012(6) 0.0028(7)
N2 0.0267(9) 0.0241(8) 0.0259(8) 0.0008(7) 0.0008(7) 0.0002(8)
N3 0.0244(9) 0.0215(8) 0.0284(9) 0.0015(7) 0.0000(7) 0.0036(7)
N4 0.0237(9) 0.0219(8) 0.0266(9) 0.0017(7) -0.0011(7) 0.0009(7)
N5 0.0346(11) 0.0302(10) 0.0297(10) 0.0015(8) 0.0035(8) -0.0032(8)
N6 0.0284(10) 0.0252(9) 0.0428(11) -0.0066(8) 0.0006(9) 0.0039(8)
N7 0.0282(10) 0.0211(8) 0.0368(10) 0.0057(8) 0.0001(8) 0.0019(8)
C20 0.0242(10) 0.0300(11) 0.0300(11) -0.0007(9) -0.0041(9) -0.0008(9)
C21 0.0292(11) 0.0247(9) 0.0282(10) 0.0003(8) -0.0038(9) 0.0004(9)
C22 0.0404(13) 0.0423(13) 0.0290(11) -0.0027(10) -0.0055(11) -0.0047(11)
C23 0.0442(14) 0.0363(13) 0.0273(10) -0.0009(9) 0.0009(10) -0.0042(10)
C24 0.0346(11) 0.0253(10) 0.0258(9) 0.0010(9) 0.0028(8) 0.0015(10)
C25 0.0352(12) 0.0263(10) 0.0260(10) 0.0032(9) 0.0028(9) 0.0022(9)
C30 0.0239(10) 0.0286(11) 0.0352(12) 0.0020(9) -0.0034(9) 0.0056(9)
C31 0.0271(10) 0.0254(10) 0.0276(10) 0.0028(8) 0.0013(9) 0.0047(9)
C32 0.0303(12) 0.0280(11) 0.0473(14) -0.0031(10) 0.0044(10) 0.0079(9)
C33 0.0386(13) 0.0231(11) 0.0395(13) -0.0038(9) 0.0038(10) 0.0051(9)
C34 0.0325(11) 0.0206(9) 0.0271(10) -0.0010(8) 0.0014(9) 0.0016(9)
C35 0.0311(11) 0.0210(10) 0.0308(11) -0.0008(8) -0.0017(9) 0.0037(9)
C40 0.0220(10) 0.0307(11) 0.0287(10) 0.0003(9) 0.0021(8) 0.0012(8)
C41 0.0251(10) 0.0266(10) 0.0257(10) -0.0010(8) 0.0018(8) 0.0001(8)
C42 0.0302(11) 0.0326(12) 0.0448(13) 0.0077(11) 0.0070(10) -0.0039(10)
C43 0.0363(13) 0.0261(11) 0.0383(12) 0.0100(10) 0.0039(10) -0.0009(10)
C44 0.0296(10) 0.0222(9) 0.0256(9) 0.0018(8) -0.0025(8) -0.0001(10)
C45 0.0302(11) 0.0223(10) 0.0277(10) 0.0004(9) -0.0027(8) 0.0001(9)
C50 0.0322(12) 0.0325(11) 0.0326(11) 0.0043(9) -0.0018(10) -0.0043(10)
C51 0.0384(14) 0.0380(13) 0.0425(14) 0.0125(11) -0.0017(11) 0.0037(11)
C52 0.0352(14) 0.0520(16) 0.0539(16) 0.0163(13) -0.0104(12) -0.0002(12)
C53 0.0350(14) 0.0525(17) 0.0542(16) 0.0154(14) -0.0069(12) -0.0121(12)
C54 0.0419(15) 0.0365(13) 0.0522(16) 0.0134(12) -0.0121(12) -0.0091(11)
C55 0.0308(12) 0.0345(12) 0.0420(12) 0.0105(10) -0.0053(10) -0.0033(10)
C60 0.0279(11) 0.0268(11) 0.0331(11) -0.0031(9) -0.0001(9) 0.0039(9)
C61 0.0302(12) 0.0460(14) 0.0457(13) 0.0158(11) 0.0018(11) 0.0057(11)
C62 0.0303(13) 0.0504(15) 0.0536(15) 0.0200(12) 0.0054(12) 0.0027(12)
C63 0.0321(13) 0.0456(15) 0.0620(17) -0.0026(13) -0.0008(13) -0.0074(12)
C64 0.0384(13) 0.0580(17) 0.0332(12) -0.0005(11) -0.0063(11) -0.0037(12)
C65 0.0385(13) 0.0443(13) 0.0296(11) 0.0006(10) 0.0025(10) -0.0061(11)
C70 0.025(5) 0.038(5) 0.025(5) -0.005(4) 0.002(4) 0.002(5)
C71 0.031(4) 0.067(6) 0.033(4) 0.002(5) -0.003(4) 0.011(5)
C72 0.031(4) 0.078(6) 0.047(4) 0.012(5) 0.000(4) 0.017(5)
C73 0.031(4) 0.060(6) 0.050(5) -0.002(5) 0.004(4) 0.014(5)
C74 0.031(5) 0.039(5) 0.058(6) 0.005(5) -0.012(5) 0.009(5)
C75 0.039(5) 0.033(5) 0.047(5) 0.010(4) 0.001(5) 0.009(4)
C70B 0.025(2) 0.024(2) 0.040(3) 0.007(2) -0.008(2) 0.001(2)
C71B 0.030(2) 0.063(3) 0.0359(19) 0.004(2) -0.0017(17) 0.009(2)
C72B 0.039(2) 0.079(4) 0.047(2) 0.007(3) 0.009(2) 0.014(3)
C73B 0.031(3) 0.064(3) 0.059(3) 0.003(3) 0.003(2) 0.019(2)
C74B 0.030(2) 0.044(3) 0.048(3) 0.006(2) -0.009(2) 0.004(2)
C75B 0.032(2) 0.029(3) 0.038(2) 0.0013(17) -0.0047(19) 0.0066(19)
S1 0.0216(2) 0.0328(3) 0.0340(3) -0.0035(2) -0.00012(19) 0.0015(2)
O1 0.0245(8) 0.0487(10) 0.0465(10) 0.0089(9) -0.0061(7) -0.0022(8)
O2 0.0656(14) 0.0556(12) 0.0413(10) 0.0044(9) 0.0078(10) -0.0270(11)
O3 0.0524(12) 0.0713(15) 0.0623(13) -0.0318(12) -0.0136(11) 0.0311(11)
C1 0.0295(11) 0.0412(13) 0.0389(12) 0.0003(10) -0.0037(10) 0.0056(12)
F1 0.0324(9) 0.1275(19) 0.0578(10) -0.0291(11) -0.0122(8) 0.0038(10)
F2 0.0599(11) 0.0644(11) 0.0353(8) -0.0057(7) 0.0044(7) 0.0233(9)
F3 0.1202(19) 0.0495(10) 0.0582(11) 0.0224(9) -0.0271(12) -0.0015(12)
S2 0.0297(3) 0.0243(2) 0.0390(3) -0.0031(2) 0.0050(2) -0.0022(2)
O4 0.0430(11) 0.0253(8) 0.0601(12) 0.0017(8) 0.0036(9) 0.0027(8)
O5 0.0483(11) 0.0621(12) 0.0432(10) -0.0095(10) 0.0108(8) -0.0109(11)
O6 0.0456(10) 0.0247(8) 0.0472(10) -0.0027(7) 0.0032(8) -0.0061(7)
C2 0.0342(13) 0.0379(13) 0.0639(17) -0.0087(14) 0.0001(12) 0.0033(12)
F4 0.0644(13) 0.0587(11) 0.1010(15) 0.0050(11) -0.0301(12) 0.0124(10)
F5 0.0393(9) 0.0850(14) 0.0829(13) -0.0238(12) 0.0185(9) 0.0039(10)
F6 0.0397(9) 0.0537(10) 0.0884(13) -0.0240(9) -0.0049(9) -0.0099(8)
O80 0.069(2) 0.0477(19) 0.103(4) 0.006(3) 0.012(3) 0.0150(17)
C81 0.068(3) 0.064(3) 0.078(3) 0.000(3) -0.009(3) -0.012(3)
C82 0.105(4) 0.039(2) 0.080(4) 0.009(2) -0.024(3) -0.009(2)
C83 0.068(3) 0.056(3) 0.080(3) 0.000(3) -0.010(3) 0.009(2)
C84 0.072(3) 0.045(3) 0.057(3) 0.009(3) -0.001(3) -0.013(3)
O80B 0.072(5) 0.045(4) 0.062(5) -0.001(5) 0.012(5) 0.004(4)
C81B 0.079(6) 0.056(5) 0.084(6) -0.009(6) 0.003(6) -0.001(5)
C82B 0.099(6) 0.054(5) 0.092(6) -0.005(6) 0.004(6) 0.003(5)
C83B 0.075(6) 0.055(5) 0.073(6) 0.007(6) -0.002(6) 0.007(5)
C84B 0.073(6) 0.042(5) 0.066(6) 0.009(6) 0.000(6) 0.006(5)

loop_
_atom_type_symbol
_atom_type_description
_atom_type_scat_dispersion_real
_atom_type_scat_dispersion_imag
_atom_type_scat_source
C C 0.0033 0.0016 'International Tables Vol C Tables 4.2.6.8 and 6.1.1.4'
H H 0.0000 0.0000 'International Tables Vol C Tables 4.2.6.8 and 6.1.1.4'
N N 0.0061 0.0033 'International Tables Vol C Tables 4.2.6.8 and 6.1.1.4'
O O 0.0106 0.0060 'International Tables Vol C Tables 4.2.6.8 and 6.1.1.4'
F F 0.0171 0.0103 'International Tables Vol C Tables 4.2.6.8 and 6.1.1.4'
S S 0.1246 0.1234 'International Tables Vol C Tables 4.2.6.8 and 6.1.1.4'
Mn Mn 0.3368 0.7283 'International Tables Vol C Tables 4.2.6.8 and 6.1.1.4'

loop_
_geom_angle_atom_site_label_1
_geom_angle_atom_site_label_2
_geom_angle_atom_site_label_3
_geom_angle
N2 Mn1 N3 106.44(7)
N2 Mn1 O1 106.66(7)
N3 Mn1 O1 106.42(8)
N2 Mn1 N4 113.86(7)
N3 Mn1 N4 123.27(7)
O1 Mn1 N4 98.53(7)
N2 Mn1 N1 75.16(6)
N3 Mn1 N1 77.93(7)
O1 Mn1 N1 174.27(7)
N4 Mn1 N1 75.84(7)
C30 N1 C40 112.09(17)
C30 N1 C20 112.46(17)
C40 N1 C20 112.10(17)
C30 N1 Mn1 106.71(13)
C40 N1 Mn1 106.01(12)
C20 N1 Mn1 106.96(12)
C21 N2 C24 106.37(18)
C21 N2 Mn1 117.33(14)
C24 N2 Mn1 135.82(15)
C31 N3 C34 105.97(18)
C31 N3 Mn1 114.73(15)
C34 N3 Mn1 139.13(15)
C41 N4 C44 105.32(18)
C41 N4 Mn1 115.53(14)
C44 N4 Mn1 138.78(15)
C25 N5 C50 122.0(2)
C25 N5 H5 119(2)
C50 N5 H5 119(2)
C35 N6 C60 123.9(2)
C35 N6 H6 120(2)
C60 N6 H6 116(2)
C45 N7 C70 124.6(8)
C45 N7 C70B 124.1(4)
C45 N7 H7 119(2)
C70 N7 H7 117(2)
C70B N7 H7 117(2)
N1 C20 C21 109.97(17)
N1 C20 H20A 109.7
C21 C20 H20A 109.7
N1 C20 H20B 109.7
C21 C20 H20B 109.7
H20A C20 H20B 108.2
N2 C21 C22 111.0(2)
N2 C21 C20 119.53(18)
C22 C21 C20 129.4(2)
C23 C22 C21 106.6(2)
C23 C22 H22A 126.7
C21 C22 H22A 126.7
C22 C23 C24 106.8(2)
C22 C23 H23A 126.6
C24 C23 H23A 126.6
C25 C24 N2 117.36(19)
C25 C24 C23 132.4(2)
N2 C24 C23 109.23(19)
N5 C25 C24 128.4(2)
N5 C25 H25A 115.8
C24 C25 H25A 115.8
N1 C30 C31 110.94(18)
N1 C30 H30A 109.5
C31 C30 H30A 109.5
N1 C30 H30B 109.5
C31 C30 H30B 109.5
H30A C30 H30B 108.0
N3 C31 C32 110.9(2)
N3 C31 C30 121.0(2)
C32 C31 C30 127.5(2)
C33 C32 C31 106.6(2)
C33 C32 H32A 126.7
C31 C32 H32A 126.7
C32 C33 C34 106.9(2)
C32 C33 H33A 126.6
C34 C33 H33A 126.6
N3 C34 C35 120.2(2)
N3 C34 C33 109.6(2)
C35 C34 C33 129.6(2)
N6 C35 C34 125.9(2)
N6 C35 H35A 117.0
C34 C35 H35A 117.0
N1 C40 C41 109.52(17)
N1 C40 H40A 109.8
C41 C40 H40A 109.8
N1 C40 H40B 109.8
C41 C40 H40B 109.8
H40A C40 H40B 108.2
N4 C41 C42 111.7(2)
N4 C41 C40 120.21(19)
C42 C41 C40 128.1(2)
C43 C42 C41 106.3(2)
C43 C42 H42A 126.9
C41 C42 H42A 126.9
C42 C43 C44 107.0(2)
C42 C43 H43A 126.5
C44 C43 H43A 126.5
C45 C44 N4 121.1(2)
C45 C44 C43 129.2(2)
N4 C44 C43 109.69(19)
N7 C45 C44 125.5(2)
N7 C45 H45A 117.3
C44 C45 H45A 117.3
N5 C50 C51 111.9(2)
N5 C50 C55 109.01(19)
C51 C50 C55 111.7(2)
N5 C50 H50A 108.0
C51 C50 H50A 108.0
C55 C50 H50A 108.0
C50 C51 C52 110.5(2)
C50 C51 H51A 109.5
C52 C51 H51A 109.5
C50 C51 H51B 109.5
C52 C51 H51B 109.5
H51A C51 H51B 108.1
C51 C52 C53 112.0(2)
C51 C52 H52A 109.2
C53 C52 H52A 109.2
C51 C52 H52B 109.2
C53 C52 H52B 109.2
H52A C52 H52B 107.9
C54 C53 C52 110.8(2)
C54 C53 H53A 109.5
C52 C53 H53A 109.5
C54 C53 H53B 109.5
C52 C53 H53B 109.5
H53A C53 H53B 108.1
C53 C54 C55 111.1(2)
C53 C54 H54A 109.4
C55 C54 H54A 109.4
C53 C54 H54B 109.4
C55 C54 H54B 109.4
H54A C54 H54B 108.0
C50 C55 C54 110.3(2)
C50 C55 H55A 109.6
C54 C55 H55A 109.6
C50 C55 H55B 109.6
C54 C55 H55B 109.6
H55A C55 H55B 108.1
N6 C60 C65 110.2(2)
N6 C60 C61 109.7(2)
C65 C60 C61 110.6(2)
N6 C60 H60A 108.8
C65 C60 H60A 108.8
C61 C60 H60A 108.8
C60 C61 C62 110.6(2)
C60 C61 H61A 109.5
C62 C61 H61A 109.5
C60 C61 H61B 109.5
C62 C61 H61B 109.5
H61A C61 H61B 108.1
C63 C62 C61 112.0(2)
C63 C62 H62A 109.2
C61 C62 H62A 109.2
C63 C62 H62B 109.2
C61 C62 H62B 109.2
H62A C62 H62B 107.9
C62 C63 C64 111.4(2)
C62 C63 H63A 109.3
C64 C63 H63A 109.3
C62 C63 H63B 109.3
C64 C63 H63B 109.3
H63A C63 H63B 108.0
C63 C64 C65 111.3(2)
C63 C64 H64A 109.4
C65 C64 H64A 109.4
C63 C64 H64B 109.4
C65 C64 H64B 109.4
H64A C64 H64B 108.0
C60 C65 C64 110.7(2)
C60 C65 H65A 109.5
C64 C65 H65A 109.5
C60 C65 H65B 109.5
C64 C65 H65B 109.5
H65A C65 H65B 108.1
N7 C70 C75 110.9(14)
N7 C70 C71 108.9(10)
C75 C70 C71 110.5(12)
N7 C70 H70A 108.8
C75 C70 H70A 108.8
C71 C70 H70A 108.8
C70 C71 C72 109.4(8)
C70 C71 H71A 109.8
C72 C71 H71A 109.8
C70 C71 H71B 109.8
C72 C71 H71B 109.8
H71A C71 H71B 108.2
C73 C72 C71 112.1(10)
C73 C72 H72A 109.2
C71 C72 H72A 109.2
C73 C72 H72B 109.2
C71 C72 H72B 109.2
H72A C72 H72B 107.9
C74 C73 C72 112.8(11)
C74 C73 H73A 109.0
C72 C73 H73A 109.0
C74 C73 H73B 109.0
C72 C73 H73B 109.0
H73A C73 H73B 107.8
C73 C74 C75 111.4(11)
C73 C74 H74A 109.3
C75 C74 H74A 109.3
C73 C74 H74B 109.3
C75 C74 H74B 109.3
H74A C74 H74B 108.0
C70 C75 C74 110.0(11)
C70 C75 H75A 109.7
C74 C75 H75A 109.7
C70 C75 H75B 109.7
C74 C75 H75B 109.7
H75A C75 H75B 108.2
N7 C70B C71B 111.0(5)
N7 C70B C75B 108.2(5)
C71B C70B C75B 111.6(5)
N7 C70B H70B 108.7
C71B C70B H70B 108.7
C75B C70B H70B 108.7
C70B C71B C72B 110.2(4)
C70B C71B H71C 109.6
C72B C71B H71C 109.6
C70B C71B H71D 109.6
C72B C71B H71D 109.6
H71C C71B H71D 108.1
C73B C72B C71B 110.8(4)
C73B C72B H72C 109.5
C71B C72B H72C 109.5
C73B C72B H72D 109.5
C71B C72B H72D 109.5
H72C C72B H72D 108.1
C74B C73B C72B 111.0(5)
C74B C73B H73C 109.4
C72B C73B H73C 109.4
C74B C73B H73D 109.4
C72B C73B H73D 109.4
H73C C73B H73D 108.0
C73B C74B C75B 110.8(5)
C73B C74B H74C 109.5
C75B C74B H74C 109.5
C73B C74B H74D 109.5
C75B C74B H74D 109.5
H74C C74B H74D 108.1
C74B C75B C70B 111.5(4)
C74B C75B H75C 109.3
C70B C75B H75C 109.3
C74B C75B H75D 109.3
C70B C75B H75D 109.3
H75C C75B H75D 108.0
O3 S1 O2 117.83(15)
O3 S1 O1 113.85(13)
O2 S1 O1 112.55(13)
O3 S1 C1 104.44(12)
O2 S1 C1 104.33(12)
O1 S1 C1 101.50(11)
S1 O1 Mn1 167.13(12)
F3 C1 F1 109.1(2)
F3 C1 F2 107.0(2)
F1 C1 F2 107.0(2)
F3 C1 S1 111.42(18)
F1 C1 S1 111.24(17)
F2 C1 S1 110.88(16)
O5 S2 O4 115.10(13)
O5 S2 O6 115.08(12)
O4 S2 O6 114.46(11)
O5 S2 C2 104.01(13)
O4 S2 C2 102.45(13)
O6 S2 C2 103.40(12)
F4 C2 F6 107.1(2)
F4 C2 F5 107.3(2)
F6 C2 F5 107.7(2)
F4 C2 S2 112.2(2)
F6 C2 S2 110.77(18)
F5 C2 S2 111.5(2)
C81 O80 C84 106.9(4)
O80 C81 C82 105.5(4)
O80 C81 H81A 110.6
C82 C81 H81A 110.6
O80 C81 H81B 110.6
C82 C81 H81B 110.6
H81A C81 H81B 108.8
C83 C82 C81 105.9(4)
C83 C82 H82A 110.6
C81 C82 H82A 110.6
C83 C82 H82B 110.6
C81 C82 H82B 110.6
H82A C82 H82B 108.7
C82 C83 C84 104.4(5)
C82 C83 H83A 110.9
C84 C83 H83A 110.9
C82 C83 H83B 110.9
C84 C83 H83B 110.9
H83A C83 H83B 108.9
O80 C84 C83 108.6(4)
O80 C84 H84A 110.0
C83 C84 H84A 110.0
O80 C84 H84B 110.0
C83 C84 H84B 110.0
H84A C84 H84B 108.3
C84B O80B C81B 110.8(11)
C82B C81B O80B 105.6(10)
C82B C81B H81C 110.6
O80B C81B H81C 110.6
C82B C81B H81D 110.6
O80B C81B H81D 110.6
H81C C81B H81D 108.7
C81B C82B C83B 105.3(10)
C81B C82B H82C 110.7
C83B C82B H82C 110.7
C81B C82B H82D 110.7
C83B C82B H82D 110.7
H82C C82B H82D 108.8
C82B C83B C84B 102.7(12)
C82B C83B H83C 111.2
C84B C83B H83C 111.2
C82B C83B H83D 111.2
C84B C83B H83D 111.2
H83C C83B H83D 109.1
O80B C84B C83B 107.0(12)
O80B C84B H84C 110.3
C83B C84B H84C 110.3
O80B C84B H84D 110.3
C83B C84B H84D 110.3
H84C C84B H84D 108.6

loop_
_geom_bond_atom_site_label_1
_geom_bond_atom_site_label_2
_geom_bond_distance
Mn1 N2 2.1201(17)
Mn1 N3 2.1334(18)
Mn1 O1 2.1450(16)
Mn1 N4 2.1480(18)
Mn1 N1 2.3398(17)
N1 C30 1.477(3)
N1 C40 1.477(3)
N1 C20 1.479(3)
N2 C21 1.337(3)
N2 C24 1.397(3)
N3 C31 1.344(3)
N3 C34 1.397(3)
N4 C41 1.342(3)
N4 C44 1.402(3)
N5 C25 1.307(3)
N5 C50 1.471(3)
N5 H5 0.88(3)
N6 C35 1.306(3)
N6 C60 1.472(3)
N6 H6 0.89(3)
N7 C45 1.314(3)
N7 C70 1.470(10)
N7 C70B 1.471(5)
N7 H7 0.85(3)
C20 C21 1.512(3)
C20 H20A 0.9900
C20 H20B 0.9900
C21 C22 1.413(3)
C22 C23 1.379(4)
C22 H22A 0.9500
C23 C24 1.409(3)
C23 H23A 0.9500
C24 C25 1.396(3)
C25 H25A 0.9500
C30 C31 1.500(3)
C30 H30A 0.9900
C30 H30B 0.9900
C31 C32 1.415(3)
C32 C33 1.377(4)
C32 H32A 0.9500
C33 C34 1.404(3)
C33 H33A 0.9500
C34 C35 1.400(3)
C35 H35A 0.9500
C40 C41 1.501(3)
C40 H40A 0.9900
C40 H40B 0.9900
C41 C42 1.408(3)
C42 C43 1.377(3)
C42 H42A 0.9500
C43 C44 1.402(3)
C43 H43A 0.9500
C44 C45 1.394(3)
C45 H45A 0.9500
C50 C51 1.524(3)
C50 C55 1.525(3)
C50 H50A 1.0000
C51 C52 1.526(4)
C51 H51A 0.9900
C51 H51B 0.9900
C52 C53 1.528(4)
C52 H52A 0.9900
C52 H52B 0.9900
C53 C54 1.521(4)
C53 H53A 0.9900
C53 H53B 0.9900
C54 C55 1.527(3)
C54 H54A 0.9900
C54 H54B 0.9900
C55 H55A 0.9900
C55 H55B 0.9900
C60 C65 1.524(3)
C60 C61 1.530(3)
C60 H60A 1.0000
C61 C62 1.534(4)
C61 H61A 0.9900
C61 H61B 0.9900
C62 C63 1.514(4)
C62 H62A 0.9900
C62 H62B 0.9900
C63 C64 1.518(4)
C63 H63A 0.9900
C63 H63B 0.9900
C64 C65 1.529(4)
C64 H64A 0.9900
C64 H64B 0.9900
C65 H65A 0.9900
C65 H65B 0.9900
C70 C75 1.521(11)
C70 C71 1.528(10)
C70 H70A 1.0000
C71 C72 1.531(10)
C71 H71A 0.9900
C71 H71B 0.9900
C72 C73 1.507(11)
C72 H72A 0.9900
C72 H72B 0.9900
C73 C74 1.507(11)
C73 H73A 0.9900
C73 H73B 0.9900
C74 C75 1.534(11)
C74 H74A 0.9900
C74 H74B 0.9900
C75 H75A 0.9900
C75 H75B 0.9900
C70B C71B 1.520(7)
C70B C75B 1.526(5)
C70B H70B 1.0000
C71B C72B 1.536(6)
C71B H71C 0.9900
C71B H71D 0.9900
C72B C73B 1.519(7)
C72B H72C 0.9900
C72B H72D 0.9900
C73B C74B 1.518(7)
C73B H73C 0.9900
C73B H73D 0.9900
C74B C75B 1.523(6)
C74B H74C 0.9900
C74B H74D 0.9900
C75B H75C 0.9900
C75B H75D 0.9900
S1 O3 1.421(2)
S1 O2 1.429(2)
S1 O1 1.4557(16)
S1 C1 1.831(2)
C1 F3 1.313(3)
C1 F1 1.319(3)
C1 F2 1.327(3)
S2 O5 1.4420(19)
S2 O4 1.4425(19)
S2 O6 1.4426(17)
S2 C2 1.821(3)
C2 F4 1.328(4)
C2 F6 1.332(3)
C2 F5 1.331(3)
O80 C81 1.400(6)
O80 C84 1.415(8)
C81 C82 1.518(7)
C81 H81A 0.9900
C81 H81B 0.9900
C82 C83 1.469(7)
C82 H82A 0.9900
C82 H82B 0.9900
C83 C84 1.492(9)
C83 H83A 0.9900
C83 H83B 0.9900
C84 H84A 0.9900
C84 H84B 0.9900
O80B C84B 1.403(14)
O80B C81B 1.409(11)
C81B C82B 1.506(12)
C81B H81C 0.9900
C81B H81D 0.9900
C82B C83B 1.477(12)
C82B H82C 0.9900
C82B H82D 0.9900
C83B C84B 1.490(12)
C83B H83C 0.9900
C83B H83D 0.9900
C84B H84C 0.9900
C84B H84D 0.9900

loop_
_geom_hbond_atom_site_label_D
_geom_hbond_atom_site_label_H
_geom_hbond_atom_site_label_A
_geom_hbond_distance_DH
_geom_hbond_distance_HA
_geom_hbond_distance_DA
_geom_hbond_angle_DHA
_geom_hbond_site_symmetry_A
N5 H5 O5 0.88(3) 2.09(3) 2.951(3) 166(3) 1_655
N6 H6 O6 0.89(3) 2.03(3) 2.903(3) 166(3) 3_656
N7 H7 O4 0.85(3) 2.14(3) 2.973(3) 167(3) 3_646
